data_2004593
loop_
_publ_author_name
'Wang, Z.'
'Willett, R. D.'
'Molnar, S.'
'Brewer, K. J.'

_publ_section_title
;
 Monoclinic Form of [Cu(C~10~H~24~N~4~)]CuCl~4~
;
_journal_issue 3
_journal_name_full 'Acta Crystallographica Section C'
_journal_page_first 581
_journal_page_last 583
_journal_paper_doi 10.1107/S0108270195012091
_journal_volume 52
_journal_year 1996
_chemical_formula_iupac '[Cu (C10 H24 N4)] Cu Cl4'
_chemical_formula_sum 'C10 H24 Cl4 Cu2 N4'
_chemical_formula_weight 469.2
_space_group_IT_number 15
_symmetry_cell_setting monoclinic
_symmetry_space_group_name_Hall '-C 2yc'
_symmetry_space_group_name_H-M 'C 1 2/c 1'
_atom_type_scat_source IntTabIV
_cell_angle_alpha 90
_cell_angle_beta 124.31(2)
_cell_angle_gamma 90
_cell_formula_units_Z 4
_cell_length_a 15.658(5)
_cell_length_b 8.352(3)
_cell_length_c 16.746(5)
_cell_measurement_reflns_used 25
_cell_measurement_temperature 22
_cell_measurement_theta_max 15
_cell_measurement_theta_min 14
_cell_volume 1808.9(11)
_diffrn_measurement_device 'Syntex P2~1~ upgraded to Nicolet R3'
_diffrn_measurement_method '\w scans'
_diffrn_radiation_type MoK\a
_diffrn_radiation_wavelength 0.71073
_diffrn_reflns_av_R_equivalents 0.031
_diffrn_reflns_limit_h_max 16
_diffrn_reflns_limit_h_min 0
_diffrn_reflns_limit_k_max 8
_diffrn_reflns_limit_k_min 0
_diffrn_reflns_limit_l_max 14
_diffrn_reflns_limit_l_min -17
_diffrn_reflns_number 1335
_diffrn_reflns_theta_max 25
_diffrn_standards_decay_% none
_diffrn_standards_interval_count 96
_diffrn_standards_number 2
_exptl_absorpt_coefficient_mu 2.937
_exptl_absorpt_correction_T_max 0.675
_exptl_absorpt_correction_T_min 0.431
_exptl_absorpt_correction_type '\y scan, SHELXTL-Plus (Sheldrick, 1991)'
_exptl_crystal_colour red
_exptl_crystal_density_diffrn 1.723
_exptl_crystal_description needles
_exptl_crystal_size_max 0.4
_exptl_crystal_size_min 0.2
_refine_diff_density_max 0.64
_refine_diff_density_min -0.54
_refine_ls_extinction_method none
_refine_ls_goodness_of_fit_obs 0.75
_refine_ls_hydrogen_treatment noref
_refine_ls_number_parameters 93
_refine_ls_number_reflns 1045
_refine_ls_R_factor_obs 0.0376
_refine_ls_shift/esd_max 0.003
_refine_ls_structure_factor_coef F
_refine_ls_weighting_details 'w = 1/[\s^2^(F)+0.0047F^2^]'
_refine_ls_weighting_scheme calc
_refine_ls_wR_factor_obs 0.0565
_reflns_number_observed 1045
_reflns_number_total 1178
_reflns_observed_criterion F>3\s(F)
_cod_data_source_file cr1200.cif
_cod_data_source_block cr1200a
_cod_depositor_comments
;
The following automatic conversions were performed:

'_refine_ls_weighting_scheme' value ' 1/[\s^2^(F)+0.0047F^2^]' was
changed to 'calc'. New tag '_refine_ls_weighting_details' was
created. The value of the new tag was set to 'w =
1/[\s^2^(F)+0.0047F^2^]'.

Automatic conversion script
Id: cif_fix_values 3143 2015-03-26 13:38:13Z robertas 
;
_cod_original_cell_volume 1809.0(9)
_cod_original_sg_symbol_H-M 'C 2/c'
_cod_database_code 2004593

loop_
_symmetry_equiv_pos_as_xyz
x,y,z
x,-y,1/2+z
-x,-y,-z
-x,y,1/2-z
1/2+x,1/2+y,z
1/2+x,1/2-y,1/2+z
1/2-x,1/2-y,-z
1/2-x,1/2+y,1/2-z

loop_
_atom_site_label
_atom_site_fract_x
_atom_site_fract_y
_atom_site_fract_z
_atom_site_U_iso_or_equiv
Cu(1) .5000 .1219(1) .7500 .044(1)
Cu(2) .5000 .0000 .5000 .040(1)
Cl(1) .5013(1) .2272(1) .6280(1) .060(1)
Cl(2) .6562(1) .0008(2) .8322(1) .059(1)
N(1) .6183(3) .1139(4) .5083(3) .049(2)
C(2) .6052(4) .2861(6) .4865(4) .062(3)
C(3) .5107(5) .3236(6) .3883(4) .065(3)
C(4) .4099(4) .2968(6) .3793(4) .064(3)
N(5) .3895(3) .1250(4) .3831(3) .049(2)
C(6) .2912(4) .0965(7) .3736(4) .063(3)
C(7) .7115(4) .0750(8) .6046(4) .066(3)
H(1A) .6283 .0631 .4617 .080
H(2A) .6655 .3263 .4909 .080
H(2B) .6007 .3401 .5344 .080
H(3A) .5106 .2542 .3415 .080
H(3B) .5147 .4310 .3716 .080
H(4A) .3536 .3444 .3195 .080
H(4B) .4127 .3546 .4313 .080
H(5A) .3815 .0752 .3275 .080
H(6A) .2323 .1244 .3111 .080
H(6B) .2879 .1614 .4209 .080
H(7A) .7135 .1436 .6532 .080
H(7B) .7741 .1028 .6073 .080

loop_
_geom_angle_atom_site_label_1
_geom_angle_atom_site_label_2
_geom_angle_atom_site_label_3
_geom_angle_site_symmetry_3
_geom_angle
_geom_angle_publ_flag
Cl(1) Cu(1) Cl(2) . 99.70(10) yes
Cl(2) Cu(1) Cl(2) 4_656 126.80(10) yes
N(1) Cu(2) N(5) . 94.3(2) yes
Cu(2) N(1) C(2) . 116.8(4) yes
C(2) N(1) C(7) . 113.6(4) yes
C(2) C(3) C(4) . 114.0(6) yes
Cu(2) N(5) C(4) . 117.0(2) yes
C(4) N(5) C(6) . 112.9(5) yes
N(1) C(7) C(6) 3_656 109.5(4) yes
Cl(1) Cu(1) Cl(1) 4_656 133.60(10) yes
Cl(2) Cu(1) Cl(1) 4_656 100.60(10) yes
N(5) Cu(2) N(1) 3_656 85.7(2) yes
Cu(2) N(1) C(7) . 106.0(4) yes
N(1) C(2) C(3) . 113.0(4) yes
C(3) C(4) N(5) . 112.2(5) yes
Cu(2) N(5) C(6) . 107.0(3) yes
N(5) C(6) C(7) 3_656 107.6(5) yes

loop_
_geom_bond_atom_site_label_1
_geom_bond_atom_site_label_2
_geom_bond_site_symmetry_2
_geom_bond_distance
_geom_bond_publ_flag
Cu(1) Cl(1) . 2.234(2) yes
Cu(2) N(1) . 2.016(5) yes
N(1) C(2) . 1.469(6) yes
C(2) C(3) . 1.500(7) yes
C(4) N(5) . 1.479(6) yes
C(6) C(7) 3_656 1.484(9) yes
Cu(1) Cl(2) . 2.2590(10) yes
Cu(2) N(5) . 2.025(3) yes
N(1) C(7) . 1.477(5) yes
C(3) C(4) . 1.515(11) yes
N(5) C(6) . 1.475(8) yes
Cu(2) Cl(1) . 2.855(2) yes
